data_7128881
loop_
_publ_author_name
'Nier, Simon'
'Ringelband, Sven'
'Dehnen, Stefanie'

_publ_section_title
;
 Selective replacement of organosilicon units in the cluster
 [(PhSi)<sub>4</sub>S<sub>6</sub>] with coinage metal complex fragments.
;
_journal_issue 79
_journal_name_full 'Chemical communications (Cambridge, England)'
_journal_page_first 10254
_journal_page_last 10257
_journal_paper_doi 10.1039/d1cc04264e
_journal_volume 57
_journal_year 2021
_chemical_formula_moiety '0.5(C36 H60 Ag3 P3 S6 Si3), 0.5(C36 H59 Ag3 P3 S6 Si3), 0.5(H)'
_chemical_formula_sum 'C36 H60 Ag3 P3 S6 Si3'
_chemical_formula_weight 1185.99
_chemical_name_systematic '[(Et3PAg)3(PhSi)3S6]'
_space_group_crystal_system orthorhombic
_space_group_IT_number 33
_space_group_name_Hall 'P 2c -2n'
_space_group_name_H-M_alt 'P n a 21'
_atom_sites_solution_hydrogens geom
_audit_creation_date 2021-06-24
_audit_creation_method
;
Olex2 1.3
(compiled 2020.11.12 svn.r5f609507 for OlexSys, GUI svn.r6272)
;
_audit_update_record
;
2021-07-29 deposited with the CCDC.	2021-08-27 downloaded from the CCDC.
;
_cell_angle_alpha 90
_cell_angle_beta 90
_cell_angle_gamma 90
_cell_formula_units_Z 8
_cell_length_a 40.1788(14)
_cell_length_b 21.4061(7)
_cell_length_c 11.3403(3)
_cell_measurement_reflns_used 39148
_cell_measurement_temperature 100
_cell_measurement_theta_max 25.94
_cell_measurement_theta_min 1.04
_cell_volume 9753.5(5)
_computing_molecular_graphics 'Olex2 1.3 (Dolomanov et al., 2009)'
_computing_publication_material 'Olex2 1.3 (Dolomanov et al., 2009)'
_computing_structure_refinement 'SHELXL 2018/3 (Sheldrick, 2015)'
_computing_structure_solution 'SHELXT 2018/2 (Sheldrick, 2018)'
_diffrn_ambient_temperature 100
_diffrn_measured_fraction_theta_full 0.999
_diffrn_measured_fraction_theta_max 0.989
_diffrn_measurement_device_type IPDS2
_diffrn_radiation_type MoK\a
_diffrn_radiation_wavelength 0.71073
_diffrn_reflns_av_R_equivalents 0.0447
_diffrn_reflns_av_unetI/netI 0.0521
_diffrn_reflns_Laue_measured_fraction_full 0.999
_diffrn_reflns_Laue_measured_fraction_max 0.989
_diffrn_reflns_limit_h_max 48
_diffrn_reflns_limit_h_min -48
_diffrn_reflns_limit_k_max 25
_diffrn_reflns_limit_k_min -25
_diffrn_reflns_limit_l_max 13
_diffrn_reflns_limit_l_min -13
_diffrn_reflns_number 75912
_diffrn_reflns_point_group_measured_fraction_full 0.999
_diffrn_reflns_point_group_measured_fraction_max 0.988
_diffrn_reflns_theta_full 25.242
_diffrn_reflns_theta_max 25.670
_diffrn_reflns_theta_min 1.078
_exptl_absorpt_coefficient_mu 1.647
_exptl_absorpt_correction_T_max 16.5
_exptl_absorpt_correction_T_min 0.5
_exptl_absorpt_correction_type analytical
_exptl_absorpt_process_details analytical
_exptl_crystal_colour 'clear colourless'
_exptl_crystal_colour_lustre clear
_exptl_crystal_colour_primary colourless
_exptl_crystal_density_diffrn 1.615
_exptl_crystal_description block
_exptl_crystal_F_000 4800
_exptl_crystal_recrystallization_method 'Layering with n-hexane at roomtemperature under exclusion of light'
_exptl_crystal_size_max 0.1323
_exptl_crystal_size_mid 0.0739015
_exptl_crystal_size_min 0.015503
_refine_diff_density_max 0.981
_refine_diff_density_min -0.603
_refine_diff_density_rms 0.082
_refine_ls_abs_structure_details
;
 Refined as an inversion twin.
;
_refine_ls_abs_structure_Flack 0.496(17)
_refine_ls_extinction_method none
_refine_ls_goodness_of_fit_ref 0.906
_refine_ls_hydrogen_treatment constr
_refine_ls_matrix_type full
_refine_ls_number_parameters 938
_refine_ls_number_reflns 18262
_refine_ls_number_restraints 1
_refine_ls_restrained_S_all 0.906
_refine_ls_R_factor_all 0.0384
_refine_ls_R_factor_gt 0.0265
_refine_ls_shift/su_max 0.001
_refine_ls_shift/su_mean 0.000
_refine_ls_structure_factor_coef Fsqd
_refine_ls_weighting_details 'w=1/[\s^2^(Fo^2^)+(0.0268P)^2^] where P=(Fo^2^+2Fc^2^)/3'
_refine_ls_weighting_scheme calc
_refine_ls_wR_factor_gt 0.0522
_refine_ls_wR_factor_ref 0.0536
_reflns_Friedel_coverage 0.895
_reflns_Friedel_fraction_full 0.999
_reflns_Friedel_fraction_max 0.987
_reflns_number_gt 14630
_reflns_number_total 18262
_reflns_threshold_expression 'I > 2\s(I)'
_cod_data_source_file d1cc04264e2.cif
_cod_data_source_block sn177_pl
_cod_depositor_comments 'Adding full bibliography for 7128881--7128882.cif.'
_cod_database_code 7128881
_shelx_shelxl_version_number 2018/3
_shelx_space_group_comment
;
The symmetry employed for this shelxl refinement is uniquely defined
by the following loop, which should always be used as a source of
symmetry information in preference to the above space-group names.
They are only intended as comments.
;
_olex2_refinement_description
;
1. Twinned data refinement
 Scales: 0.504(17)
 0.496(17)
2. Fixed Uiso
 At 1.2 times of:
  All C(H) groups, All C(H,H) groups
 At 1.5 times of:
  All C(H,H,H) groups
3.a Secondary CH2 refined with riding coordinates:
 C57(H57A,H57B), C55(H55A,H55B), C65(H65A,H65B), C61(H61A,H61B), C59(H59A,
 H59B), C63(H63A,H63B), C69(H69A,H69B), C71(H71A,H71B), C67(H67A,H67B),
 C35(H35A,H35B), C29(H29A,H29B), C25(H25A,H25B), C33(H33A,H33B), C27(H27A,H27B),
  C31(H31A,H31B), C23(H23A,H23B), C19(H19A,H19B), C21(H21A,H21B)
3.b Aromatic/amide H refined with riding coordinates:
 C50(H50), C52(H52), C53(H53), C54(H54), C44(H44), C48(H48), C42(H42),
 C45(H45), C51(H51), C40(H40), C38(H38), C46(H46), C47(H47), C41(H41), C39(H39),
  C14(H14), C2(H2), C15(H15), C17(H17), C3(H3), C6(H6), C18(H18), C12(H12),
 C11(H11), C16(H16), C4(H4), C5(H5), C8(H8), C10(H10), C9(H9)
3.c Idealised Me refined as rotating group:
 C64(H64A,H64B,H64C), C70(H70A,H70B,H70C), C58(H58A,H58B,H58C), C68(H68A,H68B,
 H68C), C72(H72A,H72B,H72C), C56(H56A,H56B,H56C), C60(H60A,H60B,H60C), C66(H66A,
 H66B,H66C), C62(H62A,H62B,H62C), C36(H36A,H36B,H), C24(H24A,H24B,H24C),
 C30(H30A,H30B,H30C), C26(H26A,H26B,H26C), C22(H22A,H22B,H22C), C20(H20A,H20B,
 H20C), C28(H28A,H28B,H28C), C32(H32A,H32B,H32C), C34(H34A,H34B,H34C)
;
_olex2_submission_special_instructions 'No special instructions were received'

loop_
_space_group_symop_operation_xyz
'x, y, z'
'-x, -y, z+1/2'
'-x+1/2, y+1/2, z+1/2'
'x+1/2, -y+1/2, z'

loop_
_atom_site_label
_atom_site_type_symbol
_atom_site_fract_x
_atom_site_fract_y
_atom_site_fract_z
_atom_site_U_iso_or_equiv
_atom_site_adp_type
_atom_site_occupancy
_atom_site_site_symmetry_order
_atom_site_calc_flag
_atom_site_refinement_flags_posn
_atom_site_refinement_flags_adp
_atom_site_refinement_flags_occupancy
_atom_site_disorder_assembly
_atom_site_disorder_group
Ag6 Ag -0.38442(2) -0.13689(2) 0.40679(4) 0.02958(12) Uani 1 1 d . . . . .
Ag4 Ag -0.42366(2) -0.25068(2) 0.52600(4) 0.02942(12) Uani 1 1 d . . . . .
Ag5 Ag -0.39886(2) -0.38142(2) 0.43475(4) 0.03027(12) Uani 1 1 d . . . . .
S7 S -0.37213(4) -0.26044(7) 0.37957(13) 0.0258(4) Uani 1 1 d . . . . .
S12 S -0.49148(4) -0.24999(7) 0.25289(13) 0.0251(4) Uani 1 1 d . . . . .
S9 S -0.44577(4) -0.14344(7) 0.43433(12) 0.0251(3) Uani 1 1 d . . . . .
S10 S -0.42289(4) -0.34663(7) 0.18062(13) 0.0260(4) Uani 1 1 d . . . . .
S11 S -0.41608(4) -0.18337(7) 0.14903(13) 0.0257(4) Uani 1 1 d . . . . .
S8 S -0.45676(4) -0.35004(8) 0.47086(13) 0.0275(4) Uani 1 1 d . . . . .
P5 P -0.34545(4) -0.42849(8) 0.43425(14) 0.0297(4) Uani 1 1 d . . . . .
P6 P -0.33179(4) -0.08613(8) 0.41808(16) 0.0346(4) Uani 1 1 d . . . . .
P4 P -0.42177(5) -0.22826(8) 0.73565(14) 0.0314(4) Uani 1 1 d . . . . .
Si6 Si -0.45829(4) -0.17096(8) 0.26454(14) 0.0226(4) Uani 1 1 d . . . . .
Si5 Si -0.39138(4) -0.26697(8) 0.21095(14) 0.0239(4) Uani 1 1 d . . . . .
Si4 Si -0.46602(4) -0.33548(8) 0.29189(14) 0.0240(4) Uani 1 1 d . . . . .
C50 C -0.49915(16) -0.0623(3) 0.2533(5) 0.0272(15) Uani 1 1 d . . . . .
H50 H -0.496577 -0.061266 0.336555 0.033 Uiso 1 1 calc R U . . .
C49 C -0.48373(15) -0.1093(3) 0.1888(5) 0.0221(14) Uani 1 1 d . . . . .
C43 C -0.35749(15) -0.2778(3) 0.1012(5) 0.0242(14) Uani 1 1 d . . . . .
C52 C -0.52173(16) -0.0168(3) 0.0772(6) 0.0347(17) Uani 1 1 d . . . . .
H52 H -0.534390 0.014952 0.039577 0.042 Uiso 1 1 calc R U . . .
C53 C -0.50660(17) -0.0632(3) 0.0111(6) 0.0351(17) Uani 1 1 d . . . . .
H53 H -0.508977 -0.063975 -0.072186 0.042 Uiso 1 1 calc R U . . .
C54 C -0.48804(16) -0.1084(3) 0.0678(5) 0.0269(15) Uani 1 1 d . . . . .
H54 H -0.477803 -0.140109 0.021823 0.032 Uiso 1 1 calc R U . . .
C57 C -0.34264(17) -0.5052(3) 0.5048(6) 0.0381(17) Uani 1 1 d . . . . .
H57A H -0.324412 -0.529277 0.467558 0.046 Uiso 1 1 calc R U . . .
H57B H -0.336939 -0.499513 0.589094 0.046 Uiso 1 1 calc R U . . .
C44 C -0.35190(15) -0.3334(3) 0.0417(5) 0.0290(15) Uani 1 1 d . . . . .
H44 H -0.366732 -0.367393 0.053892 0.035 Uiso 1 1 calc R U . . .
C55 C -0.32719(18) -0.4385(3) 0.2875(5) 0.0366(17) Uani 1 1 d . . . . .
H55A H -0.326547 -0.397321 0.247744 0.044 Uiso 1 1 calc R U . . .
H55B H -0.303941 -0.453023 0.296564 0.044 Uiso 1 1 calc R U . . .
C65 C -0.38166(17) -0.2141(3) 0.8050(5) 0.0368(17) Uani 1 1 d . . . . .
H65A H -0.385304 -0.191615 0.880177 0.044 Uiso 1 1 calc R U . . .
H65B H -0.371258 -0.254843 0.824076 0.044 Uiso 1 1 calc R U . . .
C48 C -0.33516(16) -0.2289(3) 0.0807(6) 0.0330(16) Uani 1 1 d . . . . .
H48 H -0.337852 -0.190429 0.121392 0.040 Uiso 1 1 calc R U . . .
C42 C -0.50761(17) -0.3933(3) 0.1209(6) 0.0364(17) Uani 1 1 d . . . . .
H42 H -0.505042 -0.355696 0.077353 0.044 Uiso 1 1 calc R U . . .
C45 C -0.32559(15) -0.3410(3) -0.0344(5) 0.0343(16) Uani 1 1 d . . . . .
H45 H -0.322221 -0.379929 -0.072897 0.041 Uiso 1 1 calc R U . . .
C37 C -0.49319(15) -0.3985(3) 0.2311(5) 0.0281(15) Uani 1 1 d . . . . .
C64 C -0.48133(18) -0.1603(3) 0.7326(6) 0.0431(19) Uani 1 1 d . . . . .
H64A H -0.484069 -0.181341 0.656467 0.065 Uiso 1 1 calc R U . . .
H64B H -0.490844 -0.118217 0.728165 0.065 Uiso 1 1 calc R U . . .
H64C H -0.492804 -0.184229 0.794043 0.065 Uiso 1 1 calc R U . . .
C61 C -0.44184(18) -0.2824(3) 0.8375(5) 0.0390(17) Uani 1 1 d . . . . .
H61A H -0.438986 -0.266792 0.919062 0.047 Uiso 1 1 calc R U . . .
H61B H -0.465995 -0.283599 0.820413 0.047 Uiso 1 1 calc R U . . .
C59 C -0.31436(17) -0.3797(3) 0.5075(5) 0.0368(17) Uani 1 1 d . . . . .
H59A H -0.293505 -0.403997 0.514716 0.044 Uiso 1 1 calc R U . . .
H59B H -0.309615 -0.343270 0.456332 0.044 Uiso 1 1 calc R U . . .
C70 C -0.3494(2) 0.0022(3) 0.5851(7) 0.059(2) Uani 1 1 d . . . . .
H70A H -0.350200 0.034595 0.524038 0.089 Uiso 1 1 calc R U . . .
H70B H -0.344174 0.021400 0.661291 0.089 Uiso 1 1 calc R U . . .
H70C H -0.371063 -0.018707 0.589824 0.089 Uiso 1 1 calc R U . . .
C58 C -0.37493(17) -0.5428(3) 0.4958(6) 0.0381(18) Uani 1 1 d . . . . .
H58A H -0.382203 -0.544237 0.413399 0.057 Uiso 1 1 calc R U . . .
H58B H -0.392181 -0.522796 0.543885 0.057 Uiso 1 1 calc R U . . .
H58C H -0.371091 -0.585375 0.524460 0.057 Uiso 1 1 calc R U . . .
C51 C -0.51824(17) -0.0171(3) 0.1982(6) 0.0346(17) Uani 1 1 d . . . . .
H51 H -0.529013 0.014071 0.244063 0.042 Uiso 1 1 calc R U . . .
C63 C -0.44469(18) -0.1559(3) 0.7621(6) 0.0394(18) Uani 1 1 d . . . . .
H63A H -0.442311 -0.144230 0.846209 0.047 Uiso 1 1 calc R U . . .
H63B H -0.434605 -0.122100 0.714356 0.047 Uiso 1 1 calc R U . . .
C68 C -0.29251(17) -0.1879(3) 0.4913(6) 0.0452(19) Uani 1 1 d . . . . .
H68A H -0.272065 -0.211838 0.477623 0.068 Uiso 1 1 calc R U . . .
H68B H -0.311760 -0.215921 0.486327 0.068 Uiso 1 1 calc R U . . .
H68C H -0.291691 -0.168878 0.569837 0.068 Uiso 1 1 calc R U . . .
C72 C -0.3272(2) -0.0514(4) 0.1814(6) 0.051(2) Uani 1 1 d . . . . .
H72A H -0.328072 -0.016411 0.125817 0.076 Uiso 1 1 calc R U . . .
H72B H -0.347381 -0.076744 0.173406 0.076 Uiso 1 1 calc R U . . .
H72C H -0.307634 -0.077252 0.164312 0.076 Uiso 1 1 calc R U . . .
C40 C -0.52993(18) -0.4983(3) 0.1343(7) 0.045(2) Uani 1 1 d . . . . .
H40 H -0.542381 -0.531786 0.101651 0.054 Uiso 1 1 calc R U . . .
C38 C -0.49787(16) -0.4543(3) 0.2910(6) 0.0322(16) Uani 1 1 d . . . . .
H38 H -0.488627 -0.458822 0.367665 0.039 Uiso 1 1 calc R U . . .
C56 C -0.34578(19) -0.4844(3) 0.2087(5) 0.0444(19) Uani 1 1 d . . . . .
H56A H -0.335688 -0.484609 0.129988 0.067 Uiso 1 1 calc R U . . .
H56B H -0.369164 -0.471843 0.202560 0.067 Uiso 1 1 calc R U . . .
H56C H -0.344432 -0.526435 0.242778 0.067 Uiso 1 1 calc R U . . .
C69 C -0.32308(19) -0.0447(3) 0.5545(6) 0.048(2) Uani 1 1 d . . . . .
H69A H -0.321171 -0.075307 0.619546 0.057 Uiso 1 1 calc R U . . .
H69B H -0.301424 -0.022987 0.547071 0.057 Uiso 1 1 calc R U . . .
C46 C -0.30421(16) -0.2922(3) -0.0547(6) 0.0377(17) Uani 1 1 d . . . . .
H46 H -0.286070 -0.297487 -0.107555 0.045 Uiso 1 1 calc R U . . .
C71 C -0.32482(18) -0.0265(3) 0.3061(6) 0.0440(19) Uani 1 1 d . . . . .
H71A H -0.341452 0.007211 0.316418 0.053 Uiso 1 1 calc R U . . .
H71B H -0.302483 -0.008004 0.317991 0.053 Uiso 1 1 calc R U . . .
C47 C -0.30879(17) -0.2361(4) 0.0005(6) 0.0407(19) Uani 1 1 d . . . . .
H47 H -0.294226 -0.202110 -0.015303 0.049 Uiso 1 1 calc R U . . .
C60 C -0.32354(19) -0.3563(3) 0.6258(6) 0.048(2) Uani 1 1 d . . . . .
H60A H -0.344007 -0.331590 0.620204 0.072 Uiso 1 1 calc R U . . .
H60B H -0.305539 -0.330141 0.656697 0.072 Uiso 1 1 calc R U . . .
H60C H -0.327179 -0.391790 0.678918 0.072 Uiso 1 1 calc R U . . .
C41 C -0.52602(17) -0.4429(4) 0.0722(6) 0.0448(19) Uani 1 1 d . . . . .
H41 H -0.535825 -0.438430 -0.003523 0.054 Uiso 1 1 calc R U . . .
C67 C -0.29559(17) -0.1374(3) 0.3991(6) 0.0456(18) Uani 1 1 d . . . . .
H67A H -0.296922 -0.157243 0.320430 0.055 Uiso 1 1 calc R U . . .
H67B H -0.275181 -0.111469 0.400759 0.055 Uiso 1 1 calc R U . . .
C66 C -0.35799(18) -0.1770(3) 0.7302(6) 0.0456(19) Uani 1 1 d . . . . .
H66A H -0.353973 -0.199155 0.655910 0.068 Uiso 1 1 calc R U . . .
H66B H -0.336896 -0.171628 0.772332 0.068 Uiso 1 1 calc R U . . .
H66C H -0.367679 -0.135909 0.713395 0.068 Uiso 1 1 calc R U . . .
C39 C -0.51567(17) -0.5038(3) 0.2426(7) 0.0419(18) Uani 1 1 d . . . . .
H39 H -0.517871 -0.541703 0.285431 0.050 Uiso 1 1 calc R U . . .
C62 C -0.4280(2) -0.3483(3) 0.8298(6) 0.049(2) Uani 1 1 d . . . . .
H62A H -0.431315 -0.364575 0.749923 0.073 Uiso 1 1 calc R U . . .
H62B H -0.439498 -0.375153 0.886581 0.073 Uiso 1 1 calc R U . . .
H62C H -0.404116 -0.347605 0.847912 0.073 Uiso 1 1 calc R U . . .
Ag1 Ag -0.18420(2) -0.25599(2) 0.46165(4) 0.02865(12) Uani 1 1 d . . . . .
Ag2 Ag -0.14468(2) -0.13565(2) 0.53096(4) 0.03086(12) Uani 1 1 d . . . . .
Ag3 Ag -0.14349(2) -0.38186(2) 0.56797(4) 0.02952(12) Uani 1 1 d . . . . .
S3 S -0.20446(4) -0.36111(8) 0.55034(12) 0.0257(4) Uani 1 1 d . . . . .
S2 S -0.20542(4) -0.14975(7) 0.54383(12) 0.0246(4) Uani 1 1 d . . . . .
S5 S -0.16307(4) -0.33669(7) 0.82186(13) 0.0260(4) Uani 1 1 d . . . . .
S4 S -0.16127(4) -0.17225(7) 0.81446(13) 0.0260(4) Uani 1 1 d . . . . .
S1 S -0.12566(4) -0.25680(7) 0.57911(14) 0.0268(4) Uani 1 1 d . . . . .
S6 S -0.23680(4) -0.25293(7) 0.76129(14) 0.0257(4) Uani 1 1 d . . . . .
P1 P -0.18786(5) -0.26387(8) 0.24857(14) 0.0289(4) Uani 1 1 d . . . . .
P2 P -0.09677(4) -0.08552(8) 0.45434(15) 0.0323(4) Uani 1 1 d . . . . .
P3 P -0.09232(5) -0.43741(8) 0.55590(16) 0.0362(5) Uani 1 1 d . . . . .
Si2 Si -0.20817(4) -0.17081(8) 0.72288(14) 0.0228(4) Uani 1 1 d . . . . .
Si3 Si -0.20962(4) -0.33687(8) 0.72718(14) 0.0230(4) Uani 1 1 d . . . . .
Si1 Si -0.13632(4) -0.25599(8) 0.75780(15) 0.0243(4) Uani 1 1 d . . . . .
C13 C -0.23495(15) -0.3972(3) 0.8063(5) 0.0224(14) Uani 1 1 d . . . . .
C14 C -0.23632(14) -0.3991(3) 0.9303(5) 0.0270(15) Uani 1 1 d . . . . .
H14 H -0.224255 -0.369151 0.974968 0.032 Uiso 1 1 calc R U . . .
C2 C -0.24792(17) -0.0612(3) 0.7463(6) 0.0319(16) Uani 1 1 d . . . . .
H2 H -0.246859 -0.059084 0.662742 0.038 Uiso 1 1 calc R U . . .
C7 C -0.09719(15) -0.2563(3) 0.8461(5) 0.0277(15) Uani 1 1 d . . . . .
C35 C -0.08259(19) -0.4882(3) 0.6774(6) 0.0445(19) Uani 1 1 d . . . . .
H35A H -0.099096 -0.522561 0.679415 0.053 Uiso 1 1 calc R U . . .
H35B H -0.060442 -0.507112 0.663595 0.053 Uiso 1 1 calc R U . . .
C15 C -0.25518(16) -0.4444(3) 0.9884(5) 0.0283(16) Uani 1 1 d . . . . .
H15 H -0.255995 -0.444703 1.072142 0.034 Uiso 1 1 calc R U . . .
C17 C -0.27187(16) -0.4865(3) 0.8048(5) 0.0289(15) Uani 1 1 d . . . . .
H17 H -0.284367 -0.516032 0.760704 0.035 Uiso 1 1 calc R U . . .
C3 C -0.26560(18) -0.0152(3) 0.8087(6) 0.0383(18) Uani 1 1 d . . . . .
H3 H -0.276521 0.017355 0.766848 0.046 Uiso 1 1 calc R U . . .
C1 C -0.23218(15) -0.1090(3) 0.8041(5) 0.0250(14) Uani 1 1 d . . . . .
C6 C -0.23396(15) -0.1102(3) 0.9282(5) 0.0289(15) Uani 1 1 d . . . . .
H6 H -0.223177 -0.142630 0.970623 0.035 Uiso 1 1 calc R U . . .
C18 C -0.25311(16) -0.4418(3) 0.7456(5) 0.0275(15) Uani 1 1 d . . . . .
H18 H -0.252735 -0.441943 0.661856 0.033 Uiso 1 1 calc R U . . .
C12 C -0.09185(16) -0.2907(3) 0.9459(5) 0.0385(17) Uani 1 1 d . . . . .
H12 H -0.109166 -0.316770 0.974882 0.046 Uiso 1 1 calc R U . . .
C29 C -0.16835(17) -0.3333(3) 0.1854(5) 0.0362(17) Uani 1 1 d . . . . .
H29A H -0.181593 -0.370578 0.207175 0.043 Uiso 1 1 calc R U . . .
H29B H -0.168478 -0.329831 0.098370 0.043 Uiso 1 1 calc R U . . .
C25 C -0.17027(18) -0.1995(3) 0.1646(5) 0.0356(17) Uani 1 1 d . . . . .
H25A H -0.145704 -0.200937 0.170994 0.043 Uiso 1 1 calc R U . . .
H25B H -0.176159 -0.204784 0.080397 0.043 Uiso 1 1 calc R U . . .
C11 C -0.06161(18) -0.2886(4) 1.0062(6) 0.0441(19) Uani 1 1 d . . . . .
H11 H -0.058435 -0.313360 1.074859 0.053 Uiso 1 1 calc R U . . .
C16 C -0.27269(15) -0.4888(3) 0.9252(5) 0.0289(15) Uani 1 1 d . . . . .
H16 H -0.285071 -0.520245 0.964704 0.035 Uiso 1 1 calc R U . . .
C4 C -0.26722(16) -0.0168(3) 0.9286(6) 0.0347(16) Uani 1 1 d . . . . .
H4 H -0.279179 0.014359 0.970431 0.042 Uiso 1 1 calc R U . . .
C5 C -0.25133(17) -0.0643(3) 0.9887(5) 0.0333(17) Uani 1 1 d . . . . .
H5 H -0.252300 -0.065531 1.072373 0.040 Uiso 1 1 calc R U . . .
C36 C -0.08235(19) -0.4556(4) 0.7986(6) 0.049(2) Uani 1 1 d . . . . .
H36A H -0.064940 -0.423511 0.799687 0.074 Uiso 1 1 calc R U . . .
H36B H -0.077911 -0.486439 0.860458 0.074 Uiso 1 1 calc R U . . .
H H -0.104039 -0.436005 0.812681 0.074 Uiso 1 1 calc R U . . .
C24 C -0.07814(19) -0.1873(3) 0.3144(6) 0.0436(19) Uani 1 1 d . . . . .
H24A H -0.071225 -0.201028 0.235720 0.065 Uiso 1 1 calc R U . . .
H24B H -0.098831 -0.208576 0.336443 0.065 Uiso 1 1 calc R U . . .
H24C H -0.060709 -0.197592 0.371677 0.065 Uiso 1 1 calc R U . . .
C8 C -0.07084(18) -0.2185(3) 0.8071(7) 0.0442(19) Uani 1 1 d . . . . .
H8 H -0.073475 -0.194413 0.737404 0.053 Uiso 1 1 calc R U . . .
C33 C -0.0878(2) -0.4886(4) 0.4276(7) 0.055(2) Uani 1 1 d . . . . .
H33A H -0.086579 -0.462576 0.355555 0.067 Uiso 1 1 calc R U . . .
H33B H -0.066561 -0.511797 0.434395 0.067 Uiso 1 1 calc R U . . .
C27 C -0.23060(17) -0.2662(3) 0.1906(6) 0.0360(17) Uani 1 1 d . . . . .
H27A H -0.241235 -0.225143 0.204324 0.043 Uiso 1 1 calc R U . . .
H27B H -0.229672 -0.273067 0.104287 0.043 Uiso 1 1 calc R U . . .
C30 C -0.13302(17) -0.3421(3) 0.2272(6) 0.0414(18) Uani 1 1 d . . . . .
H30A H -0.122989 -0.377593 0.185780 0.062 Uiso 1 1 calc R U . . .
H30B H -0.132961 -0.350180 0.312227 0.062 Uiso 1 1 calc R U . . .
H30C H -0.120156 -0.304193 0.210634 0.062 Uiso 1 1 calc R U . . .
C26 C -0.18240(19) -0.1366(3) 0.2063(6) 0.0405(19) Uani 1 1 d . . . . .
H26A H -0.172351 -0.103692 0.157854 0.061 Uiso 1 1 calc R U . . .
H26B H -0.176041 -0.130552 0.288900 0.061 Uiso 1 1 calc R U . . .
H26C H -0.206683 -0.134671 0.199079 0.061 Uiso 1 1 calc R U . . .
C10 C -0.03664(17) -0.2511(3) 0.9666(6) 0.0393(17) Uani 1 1 d . . . . .
H10 H -0.016031 -0.249486 1.007545 0.047 Uiso 1 1 calc R U . . .
C31 C -0.05576(18) -0.3873(4) 0.5485(7) 0.052(2) Uani 1 1 d . . . . .
H31A H -0.054987 -0.361433 0.620876 0.063 Uiso 1 1 calc R U . . .
H31B H -0.035670 -0.414063 0.548272 0.063 Uiso 1 1 calc R U . . .
C22 C -0.0659(2) -0.0636(4) 0.6701(6) 0.055(2) Uani 1 1 d . . . . .
H22A H -0.068271 -0.018186 0.662423 0.082 Uiso 1 1 calc R U . . .
H22B H -0.046622 -0.072955 0.720243 0.082 Uiso 1 1 calc R U . . .
H22C H -0.086011 -0.081039 0.705881 0.082 Uiso 1 1 calc R U . . .
C20 C -0.12831(18) 0.0134(3) 0.3445(6) 0.0458(19) Uani 1 1 d . . . . .
H20A H -0.126438 -0.006496 0.266873 0.069 Uiso 1 1 calc R U . . .
H20B H -0.128747 0.058854 0.334928 0.069 Uiso 1 1 calc R U . . .
H20C H -0.148878 -0.000437 0.382902 0.069 Uiso 1 1 calc R U . . .
C28 C -0.25203(18) -0.3165(3) 0.2454(7) 0.050(2) Uani 1 1 d . . . . .
H28A H -0.274901 -0.312515 0.216352 0.075 Uiso 1 1 calc R U . . .
H28B H -0.251816 -0.311994 0.331347 0.075 Uiso 1 1 calc R U . . .
H28C H -0.243242 -0.357703 0.223888 0.075 Uiso 1 1 calc R U . . .
C32 C -0.05427(19) -0.3441(4) 0.4420(8) 0.071(3) Uani 1 1 d . . . . .
H32A H -0.054738 -0.369088 0.369613 0.106 Uiso 1 1 calc R U . . .
H32B H -0.033671 -0.319655 0.444692 0.106 Uiso 1 1 calc R U . . .
H32C H -0.073447 -0.315840 0.443218 0.106 Uiso 1 1 calc R U . . .
C23 C -0.0839(2) -0.1168(5) 0.3136(8) 0.075(3) Uani 1 1 d . . . . .
H23A H -0.101064 -0.106821 0.254068 0.090 Uiso 1 1 calc R U . . .
H23B H -0.062986 -0.095850 0.289265 0.090 Uiso 1 1 calc R U . . .
C9 C -0.04135(18) -0.2159(3) 0.8678(6) 0.047(2) Uani 1 1 d . . . . .
H9 H -0.024043 -0.189249 0.840756 0.057 Uiso 1 1 calc R U . . .
C34 C -0.1157(2) -0.5347(4) 0.4142(7) 0.069(3) Uani 1 1 d . . . . .
H34A H -0.113090 -0.557446 0.339811 0.103 Uiso 1 1 calc R U . . .
H34B H -0.137020 -0.512345 0.413831 0.103 Uiso 1 1 calc R U . . .
H34C H -0.115282 -0.564216 0.480136 0.103 Uiso 1 1 calc R U . . .
C19 C -0.1000(2) -0.0042(4) 0.4165(10) 0.087(3) Uani 1 1 d . . . . .
H19A H -0.100818 0.020303 0.490543 0.105 Uiso 1 1 calc R U . . .
H19B H -0.079413 0.008100 0.374299 0.105 Uiso 1 1 calc R U . . .
C21 C -0.0604(2) -0.0935(5) 0.5437(8) 0.093(3) Uani 1 1 d . . . . .
H21A H -0.054938 -0.138329 0.552405 0.111 Uiso 1 1 calc R U . . .
H21B H -0.041436 -0.072688 0.504317 0.111 Uiso 1 1 calc R U . . .

loop_
_atom_site_aniso_label
_atom_site_aniso_U_11
_atom_site_aniso_U_22
_atom_site_aniso_U_33
_atom_site_aniso_U_23
_atom_site_aniso_U_13
_atom_site_aniso_U_12
Ag6 0.0270(3) 0.0267(3) 0.0350(3) 0.0002(2) -0.0026(2) -0.0047(2)
Ag4 0.0373(3) 0.0271(3) 0.0238(2) -0.0012(2) -0.0024(2) 0.0026(2)
Ag5 0.0292(3) 0.0268(3) 0.0348(3) 0.0015(2) -0.0019(2) 0.0043(2)
S7 0.0259(9) 0.0237(9) 0.0276(8) 0.0000(6) -0.0023(7) 0.0002(7)
S12 0.0224(9) 0.0234(9) 0.0295(8) -0.0005(7) -0.0013(6) -0.0015(7)
S9 0.0256(9) 0.0249(8) 0.0247(8) -0.0013(7) -0.0016(7) 0.0006(7)
S10 0.0258(10) 0.0243(9) 0.0279(8) -0.0025(7) 0.0015(7) 0.0005(7)
S11 0.0264(10) 0.0245(9) 0.0262(8) 0.0034(7) 0.0026(7) 0.0016(7)
S8 0.0280(9) 0.0276(10) 0.0269(8) 0.0032(7) 0.0014(7) 0.0001(7)
P5 0.0302(10) 0.0292(10) 0.0296(9) 0.0038(7) 0.0014(8) 0.0055(7)
P6 0.0294(10) 0.0294(10) 0.0452(11) 0.0011(8) -0.0029(9) -0.0075(8)
P4 0.0398(12) 0.0311(10) 0.0234(9) 0.0004(7) -0.0004(8) 0.0016(9)
Si6 0.0222(10) 0.0225(10) 0.0231(9) -0.0004(7) -0.0015(7) 0.0005(8)
Si5 0.0232(10) 0.0242(10) 0.0242(9) -0.0001(7) 0.0020(7) 0.0000(8)
Si4 0.0238(11) 0.0213(10) 0.0270(9) -0.0005(7) 0.0001(7) 0.0002(8)
C50 0.030(4) 0.027(4) 0.025(3) 0.001(3) -0.001(3) -0.003(3)
C49 0.021(4) 0.020(4) 0.026(3) -0.002(3) 0.002(3) -0.006(3)
C43 0.019(3) 0.027(4) 0.026(3) 0.007(3) -0.003(3) 0.002(3)
C52 0.029(4) 0.030(4) 0.045(4) 0.010(3) 0.003(3) 0.007(3)
C53 0.036(4) 0.040(4) 0.030(4) 0.004(3) -0.004(3) -0.001(3)
C54 0.032(4) 0.025(4) 0.024(3) 0.001(3) 0.002(3) 0.006(3)
C57 0.040(4) 0.029(4) 0.045(4) 0.005(3) -0.001(3) 0.006(3)
C44 0.022(4) 0.029(4) 0.036(4) 0.007(3) -0.001(3) 0.001(3)
C55 0.034(4) 0.039(4) 0.037(4) 0.006(3) 0.004(3) 0.003(3)
C65 0.045(5) 0.041(4) 0.025(3) 0.002(3) -0.003(3) -0.001(4)
C48 0.030(4) 0.032(4) 0.036(4) 0.001(3) 0.002(3) 0.002(3)
C42 0.042(5) 0.028(4) 0.040(4) -0.007(3) 0.006(3) -0.007(3)
C45 0.034(4) 0.036(4) 0.033(3) 0.000(3) 0.009(3) 0.011(3)
C37 0.021(4) 0.031(4) 0.032(4) -0.006(3) 0.003(3) 0.001(3)
C64 0.051(5) 0.040(4) 0.038(4) -0.003(3) 0.008(4) 0.010(4)
C61 0.045(5) 0.042(4) 0.030(4) 0.003(3) 0.000(3) -0.005(4)
C59 0.033(4) 0.040(4) 0.037(4) 0.009(3) 0.001(3) 0.000(3)
C70 0.095(8) 0.039(5) 0.044(4) -0.009(4) -0.006(5) -0.009(5)
C58 0.039(5) 0.030(4) 0.045(4) 0.005(3) 0.004(3) 0.006(3)
C51 0.036(5) 0.034(4) 0.034(4) 0.002(3) 0.002(3) 0.007(3)
C63 0.052(5) 0.037(4) 0.030(4) -0.005(3) 0.004(3) 0.004(4)
C68 0.029(4) 0.040(5) 0.067(5) 0.005(4) -0.009(4) -0.003(3)
C72 0.054(6) 0.045(5) 0.054(5) 0.013(4) 0.004(4) -0.001(4)
C40 0.032(5) 0.037(5) 0.066(5) -0.027(4) 0.007(4) -0.006(4)
C38 0.023(4) 0.029(4) 0.045(4) -0.004(3) 0.003(3) 0.001(3)
C56 0.058(5) 0.046(5) 0.029(4) -0.006(3) 0.006(3) 0.000(4)
C69 0.045(5) 0.043(5) 0.055(5) -0.002(4) -0.009(4) -0.011(4)
C46 0.032(4) 0.046(5) 0.035(4) 0.007(3) 0.016(3) 0.008(3)
C71 0.032(5) 0.037(5) 0.063(5) 0.003(4) 0.009(4) -0.009(4)
C47 0.026(4) 0.054(5) 0.042(4) 0.007(3) 0.004(3) -0.009(4)
C60 0.052(5) 0.039(5) 0.053(5) -0.003(4) -0.015(4) 0.000(4)
C41 0.037(5) 0.054(5) 0.043(4) -0.017(4) -0.003(4) -0.006(4)
C67 0.038(4) 0.041(4) 0.058(4) -0.001(4) -0.003(4) -0.005(4)
C66 0.044(5) 0.051(5) 0.042(4) 0.003(4) -0.002(4) 0.001(4)
C39 0.030(4) 0.022(4) 0.074(5) -0.008(4) 0.006(4) 0.000(3)
C62 0.067(6) 0.033(5) 0.046(4) 0.011(3) -0.013(4) -0.007(4)
Ag1 0.0390(3) 0.0246(3) 0.0224(2) 0.0000(2) 0.0015(2) -0.0019(2)
Ag2 0.0281(3) 0.0300(3) 0.0345(3) 0.0009(2) 0.0060(2) -0.0047(2)
Ag3 0.0298(3) 0.0271(3) 0.0316(3) -0.0004(2) 0.0037(2) 0.0054(2)
S3 0.0274(9) 0.0239(9) 0.0257(9) -0.0011(7) 0.0012(7) -0.0012(7)
S2 0.0257(9) 0.0236(9) 0.0244(8) 0.0009(7) 0.0016(7) 0.0012(7)
S5 0.0262(10) 0.0249(9) 0.0269(8) 0.0032(7) -0.0010(7) 0.0002(7)
S4 0.0260(10) 0.0237(9) 0.0283(8) -0.0021(7) -0.0012(7) -0.0009(7)
S1 0.0257(9) 0.0267(9) 0.0282(8) 0.0008(7) 0.0034(7) 0.0006(7)
S6 0.0235(9) 0.0212(9) 0.0324(8) 0.0007(7) 0.0044(7) -0.0001(7)
P1 0.0345(11) 0.0286(10) 0.0237(9) -0.0004(7) 0.0002(8) -0.0006(8)
P2 0.0260(10) 0.0294(10) 0.0415(10) 0.0051(8) 0.0044(8) -0.0011(8)
P3 0.0328(11) 0.0307(10) 0.0450(12) 0.0019(8) 0.0065(9) 0.0076(8)
Si2 0.0244(10) 0.0196(10) 0.0244(9) -0.0003(7) 0.0023(8) 0.0000(8)
Si3 0.0243(11) 0.0202(10) 0.0244(9) 0.0008(7) 0.0011(7) 0.0000(8)
Si1 0.0224(10) 0.0231(10) 0.0275(9) -0.0002(7) -0.0014(7) 0.0000(8)
C13 0.015(3) 0.022(4) 0.030(3) 0.002(3) 0.003(3) 0.003(3)
C14 0.026(4) 0.028(4) 0.027(3) -0.004(3) -0.005(3) 0.000(3)
C2 0.033(4) 0.034(4) 0.029(3) 0.002(3) 0.005(3) 0.003(3)
C7 0.026(4) 0.027(4) 0.030(3) -0.002(3) 0.000(3) 0.007(3)
C35 0.039(5) 0.041(5) 0.054(5) 0.007(4) 0.005(4) 0.008(4)
C15 0.031(4) 0.025(4) 0.029(4) 0.007(3) 0.005(3) 0.002(3)
C17 0.023(4) 0.020(4) 0.043(4) 0.000(3) -0.005(3) -0.005(3)
C3 0.038(5) 0.022(4) 0.055(5) 0.006(3) 0.008(4) 0.006(3)
C1 0.021(4) 0.025(4) 0.030(3) -0.003(3) 0.003(3) 0.000(3)
C6 0.026(4) 0.031(4) 0.029(3) 0.003(3) 0.000(3) 0.003(3)
C18 0.027(4) 0.030(4) 0.026(3) -0.001(3) -0.002(3) 0.000(3)
C12 0.030(4) 0.058(5) 0.027(4) -0.001(3) -0.001(3) -0.003(3)
C29 0.041(5) 0.040(4) 0.027(3) -0.005(3) -0.001(3) 0.004(4)
C25 0.039(4) 0.039(4) 0.029(4) 0.004(3) -0.005(3) 0.003(3)
C11 0.038(5) 0.057(5) 0.037(4) 0.006(4) -0.013(4) 0.000(4)
C16 0.029(4) 0.027(4) 0.030(4) 0.005(3) 0.008(3) -0.001(3)
C4 0.031(4) 0.033(4) 0.040(4) -0.015(3) 0.010(3) 0.001(3)
C5 0.035(4) 0.038(4) 0.028(4) -0.008(3) 0.000(3) 0.005(3)
C36 0.044(5) 0.053(5) 0.050(5) 0.001(4) -0.011(4) -0.002(4)
C24 0.049(5) 0.030(4) 0.052(4) 0.005(3) 0.014(4) 0.004(4)
C8 0.037(5) 0.041(5) 0.055(4) 0.012(4) -0.013(4) -0.009(4)
C33 0.064(6) 0.050(5) 0.053(5) -0.001(4) 0.018(4) 0.029(4)
C27 0.038(4) 0.039(4) 0.032(4) -0.004(3) -0.005(3) 0.002(3)
C30 0.051(5) 0.040(4) 0.034(4) -0.001(3) 0.008(3) 0.010(4)
C26 0.057(5) 0.029(4) 0.036(4) 0.006(3) 0.000(3) -0.001(4)
C10 0.027(4) 0.044(5) 0.046(4) -0.005(4) -0.013(3) 0.002(4)
C31 0.035(5) 0.050(5) 0.072(6) 0.012(4) 0.012(4) 0.008(4)
C22 0.050(6) 0.060(6) 0.054(5) 0.001(4) -0.018(4) -0.013(4)
C20 0.047(5) 0.036(4) 0.055(4) 0.007(4) -0.012(4) 0.003(4)
C28 0.043(5) 0.051(5) 0.055(5) 0.000(4) -0.008(4) -0.013(4)
C32 0.049(5) 0.058(6) 0.105(7) 0.023(5) 0.037(5) 0.013(4)
C23 0.049(6) 0.101(8) 0.076(6) 0.010(6) 0.006(5) -0.012(6)
C9 0.031(5) 0.050(5) 0.061(5) 0.013(4) -0.015(4) -0.012(4)
C34 0.104(8) 0.055(6) 0.047(5) -0.020(4) 0.001(5) 0.006(5)
C19 0.060(6) 0.077(7) 0.124(9) 0.050(7) 0.019(6) -0.002(5)
C21 0.080(8) 0.110(9) 0.088(8) 0.039(7) 0.008(6) -0.023(7)

loop_
_atom_type_symbol
_atom_type_description
_atom_type_scat_dispersion_real
_atom_type_scat_dispersion_imag
_atom_type_scat_source
C C 0.0033 0.0016 'International Tables Vol C Tables 4.2.6.8 and 6.1.1.4'
H H 0.0000 0.0000 'International Tables Vol C Tables 4.2.6.8 and 6.1.1.4'
Ag Ag -0.8971 1.1015 'International Tables Vol C Tables 4.2.6.8 and 6.1.1.4'
P P 0.1023 0.0942 'International Tables Vol C Tables 4.2.6.8 and 6.1.1.4'
S S 0.1246 0.1234 'International Tables Vol C Tables 4.2.6.8 and 6.1.1.4'
Si Si 0.0817 0.0704 'International Tables Vol C Tables 4.2.6.8 and 6.1.1.4'

loop_
_geom_angle_atom_site_label_1
_geom_angle_atom_site_label_2
_geom_angle_atom_site_label_3
_geom_angle
_geom_angle_site_symmetry_1
_geom_angle_site_symmetry_3
_geom_angle_publ_flag
S9 Ag6 S7 98.04(5) . . ?
P6 Ag6 S7 106.86(6) . . ?
P6 Ag6 S9 153.98(6) . . ?
S7 Ag4 S9 94.78(5) . . ?
S8 Ag4 S7 100.64(5) . . ?
S8 Ag4 S9 116.20(5) . . ?
P4 Ag4 S7 127.03(6) . . ?
P4 Ag4 S9 102.81(6) . . ?
P4 Ag4 S8 114.57(6) . . ?
S8 Ag5 S7 98.27(5) . . ?
P5 Ag5 S7 92.53(5) . . ?
P5 Ag5 S8 166.94(6) . . ?
Ag6 S7 Ag5 141.95(6) . . ?
Ag4 S7 Ag6 73.17(4) . . ?
Ag4 S7 Ag5 69.15(4) . . ?
Si5 S7 Ag6 95.93(8) . . ?
Si5 S7 Ag4 106.93(8) . . ?
Si5 S7 Ag5 90.03(7) . . ?
Si4 S12 Si6 111.21(10) . . ?
Ag6 S9 Ag4 76.58(4) . . ?
Si6 S9 Ag6 98.02(7) . . ?
Si6 S9 Ag4 101.40(8) . . ?
Si5 S10 Si4 106.95(9) . . ?
Si6 S11 Si5 105.37(9) . . ?
Ag5 S8 Ag4 77.17(5) . . ?
Si4 S8 Ag4 101.78(8) . . ?
Si4 S8 Ag5 92.73(7) . . ?
C57 P5 Ag5 115.9(2) . . ?
C57 P5 C55 105.5(3) . . ?
C55 P5 Ag5 114.5(2) . . ?
C59 P5 Ag5 112.0(2) . . ?
C59 P5 C57 105.8(3) . . ?
C59 P5 C55 101.9(3) . . ?
C69 P6 Ag6 116.1(3) . . ?
C69 P6 C71 102.8(3) . . ?
C69 P6 C67 103.8(3) . . ?
C71 P6 Ag6 114.8(3) . . ?
C71 P6 C67 102.4(3) . . ?
C67 P6 Ag6 115.2(2) . . ?
C65 P4 Ag4 119.0(2) . . ?
C65 P4 C61 102.9(3) . . ?
C65 P4 C63 103.6(3) . . ?
C61 P4 Ag4 118.7(2) . . ?
C61 P4 C63 102.2(3) . . ?
C63 P4 Ag4 108.2(2) . . ?
S12 Si6 S11 110.60(9) . . ?
S9 Si6 S12 115.40(10) . . ?
S9 Si6 S11 114.05(10) . . ?
C49 Si6 S12 100.8(2) . . ?
C49 Si6 S9 110.9(2) . . ?
C49 Si6 S11 103.7(2) . . ?
S7 Si5 S10 114.94(10) . . ?
S7 Si5 S11 114.58(10) . . ?
S10 Si5 S11 109.50(10) . . ?
C43 Si5 S7 110.7(2) . . ?
C43 Si5 S10 103.0(2) . . ?
C43 Si5 S11 102.8(2) . . ?
S12 Si4 S10 110.94(9) . . ?
S8 Si4 S12 114.42(10) . . ?
S8 Si4 S10 114.15(10) . . ?
C37 Si4 S12 105.2(2) . . ?
C37 Si4 S10 100.0(2) . . ?
C37 Si4 S8 110.8(2) . . ?
C49 C50 H50 119.5 . . ?
C51 C50 H50 119.5 . . ?
C51 C50 C49 121.0(6) . . ?
C50 C49 Si6 120.7(4) . . ?
C54 C49 Si6 122.1(5) . . ?
C54 C49 C50 117.1(6) . . ?
C44 C43 Si5 123.5(5) . . ?
C44 C43 C48 117.3(6) . . ?
C48 C43 Si5 119.1(5) . . ?
C53 C52 H52 120.3 . . ?
C51 C52 H52 120.3 . . ?
C51 C52 C53 119.4(6) . . ?
C52 C53 H53 120.4 . . ?
C54 C53 C52 119.2(6) . . ?
C54 C53 H53 120.4 . . ?
C49 C54 H54 118.7 . . ?
C53 C54 C49 122.7(6) . . ?
C53 C54 H54 118.7 . . ?
P5 C57 H57A 109.0 . . ?
P5 C57 H57B 109.0 . . ?
H57A C57 H57B 107.8 . . ?
C58 C57 P5 112.9(5) . . ?
C58 C57 H57A 109.0 . . ?
C58 C57 H57B 109.0 . . ?
C43 C44 H44 118.9 . . ?
C45 C44 C43 122.1(6) . . ?
C45 C44 H44 118.9 . . ?
P5 C55 H55A 108.7 . . ?
P5 C55 H55B 108.7 . . ?
H55A C55 H55B 107.6 . . ?
C56 C55 P5 114.3(5) . . ?
C56 C55 H55A 108.7 . . ?
C56 C55 H55B 108.7 . . ?
P4 C65 H65A 108.8 . . ?
P4 C65 H65B 108.8 . . ?
H65A C65 H65B 107.7 . . ?
C66 C65 P4 113.8(5) . . ?
C66 C65 H65A 108.8 . . ?
C66 C65 H65B 108.8 . . ?
C43 C48 H48 119.7 . . ?
C43 C48 C47 120.6(6) . . ?
C47 C48 H48 119.7 . . ?
C37 C42 H42 119.5 . . ?
C37 C42 C41 121.0(7) . . ?
C41 C42 H42 119.5 . . ?
C44 C45 H45 120.1 . . ?
C46 C45 C44 119.8(6) . . ?
C46 C45 H45 120.1 . . ?
C42 C37 Si4 121.4(5) . . ?
C42 C37 C38 117.1(6) . . ?
C38 C37 Si4 121.4(5) . . ?
H64A C64 H64B 109.5 . . ?
H64A C64 H64C 109.5 . . ?
H64B C64 H64C 109.5 . . ?
C63 C64 H64A 109.5 . . ?
C63 C64 H64B 109.5 . . ?
C63 C64 H64C 109.5 . . ?
P4 C61 H61A 109.0 . . ?
P4 C61 H61B 109.0 . . ?
H61A C61 H61B 107.8 . . ?
C62 C61 P4 113.0(5) . . ?
C62 C61 H61A 109.0 . . ?
C62 C61 H61B 109.0 . . ?
P5 C59 H59A 108.3 . . ?
P5 C59 H59B 108.3 . . ?
H59A C59 H59B 107.4 . . ?
C60 C59 P5 115.8(5) . . ?
C60 C59 H59A 108.3 . . ?
C60 C59 H59B 108.3 . . ?
H70A C70 H70B 109.5 . . ?
H70A C70 H70C 109.5 . . ?
H70B C70 H70C 109.5 . . ?
C69 C70 H70A 109.5 . . ?
C69 C70 H70B 109.5 . . ?
C69 C70 H70C 109.5 . . ?
C57 C58 H58A 109.5 . . ?
C57 C58 H58B 109.5 . . ?
C57 C58 H58C 109.5 . . ?
H58A C58 H58B 109.5 . . ?
H58A C58 H58C 109.5 . . ?
H58B C58 H58C 109.5 . . ?
C50 C51 H51 119.7 . . ?
C52 C51 C50 120.6(6) . . ?
C52 C51 H51 119.7 . . ?
P4 C63 H63A 108.8 . . ?
P4 C63 H63B 108.8 . . ?
C64 C63 P4 113.6(5) . . ?
C64 C63 H63A 108.8 . . ?
C64 C63 H63B 108.8 . . ?
H63A C63 H63B 107.7 . . ?
H68A C68 H68B 109.5 . . ?
H68A C68 H68C 109.5 . . ?
H68B C68 H68C 109.5 . . ?
C67 C68 H68A 109.5 . . ?
C67 C68 H68B 109.5 . . ?
C67 C68 H68C 109.5 . . ?
H72A C72 H72B 109.5 . . ?
H72A C72 H72C 109.5 . . ?
H72B C72 H72C 109.5 . . ?
C71 C72 H72A 109.5 . . ?
C71 C72 H72B 109.5 . . ?
C71 C72 H72C 109.5 . . ?
C41 C40 H40 120.5 . . ?
C39 C40 H40 120.5 . . ?
C39 C40 C41 119.0(7) . . ?
C37 C38 H38 118.9 . . ?
C37 C38 C39 122.1(6) . . ?
C39 C38 H38 118.9 . . ?
C55 C56 H56A 109.5 . . ?
C55 C56 H56B 109.5 . . ?
C55 C56 H56C 109.5 . . ?
H56A C56 H56B 109.5 . . ?
H56A C56 H56C 109.5 . . ?
H56B C56 H56C 109.5 . . ?
P6 C69 H69A 109.0 . . ?
P6 C69 H69B 109.0 . . ?
C70 C69 P6 112.8(5) . . ?
C70 C69 H69A 109.0 . . ?
C70 C69 H69B 109.0 . . ?
H69A C69 H69B 107.8 . . ?
C45 C46 H46 119.7 . . ?
C47 C46 C45 120.5(6) . . ?
C47 C46 H46 119.7 . . ?
P6 C71 H71A 108.9 . . ?
P6 C71 H71B 108.9 . . ?
C72 C71 P6 113.2(5) . . ?
C72 C71 H71A 108.9 . . ?
C72 C71 H71B 108.9 . . ?
H71A C71 H71B 107.8 . . ?
C48 C47 H47 120.2 . . ?
C46 C47 C48 119.6(6) . . ?
C46 C47 H47 120.2 . . ?
C59 C60 H60A 109.5 . . ?
C59 C60 H60B 109.5 . . ?
C59 C60 H60C 109.5 . . ?
H60A C60 H60B 109.5 . . ?
H60A C60 H60C 109.5 . . ?
H60B C60 H60C 109.5 . . ?
C42 C41 H41 119.8 . . ?
C40 C41 C42 120.4(7) . . ?
C40 C41 H41 119.8 . . ?
P6 C67 H67A 108.7 . . ?
P6 C67 H67B 108.7 . . ?
C68 C67 P6 114.4(5) . . ?
C68 C67 H67A 108.7 . . ?
C68 C67 H67B 108.7 . . ?
H67A C67 H67B 107.6 . . ?
C65 C66 H66A 109.5 . . ?
C65 C66 H66B 109.5 . . ?
C65 C66 H66C 109.5 . . ?
H66A C66 H66B 109.5 . . ?
H66A C66 H66C 109.5 . . ?
H66B C66 H66C 109.5 . . ?
C40 C39 C38 120.4(7) . . ?
C40 C39 H39 119.8 . . ?
C38 C39 H39 119.8 . . ?
C61 C62 H62A 109.5 . . ?
C61 C62 H62B 109.5 . . ?
C61 C62 H62C 109.5 . . ?
H62A C62 H62B 109.5 . . ?
H62A C62 H62C 109.5 . . ?
H62B C62 H62C 109.5 . . ?
S3 Ag1 S2 121.08(5) . . ?
S3 Ag1 S1 94.38(5) . . ?
S2 Ag1 S1 96.56(5) . . ?
P1 Ag1 S3 107.85(6) . . ?
P1 Ag1 S2 113.43(5) . . ?
P1 Ag1 S1 122.89(6) . . ?
S2 Ag2 S1 98.48(5) . . ?
P2 Ag2 S2 151.91(6) . . ?
P2 Ag2 S1 105.87(5) . . ?
S3 Ag3 S1 94.90(5) . . ?
P3 Ag3 S3 158.73(6) . . ?
P3 Ag3 S1 105.18(6) . . ?
Ag3 S3 Ag1 82.96(5) . . ?
Si3 S3 Ag1 100.85(8) . . ?
Si3 S3 Ag3 93.72(7) . . ?
Ag2 S2 Ag1 76.18(5) . . ?
Si2 S2 Ag1 100.22(8) . . ?
Si2 S2 Ag2 97.87(8) . . ?
Si3 S5 Si1 105.39(9) . . ?
Si2 S4 Si1 106.01(9) . . ?
Ag1 S1 Ag2 69.84(4) . . ?
Ag1 S1 Ag3 76.06(4) . . ?
Ag2 S1 Ag3 145.78(7) . . ?
Si1 S1 Ag1 107.59(8) . . ?
Si1 S1 Ag2 97.39(8) . . ?
Si1 S1 Ag3 89.95(7) . . ?
Si3 S6 Si2 112.20(9) . . ?
C29 P1 Ag1 114.9(2) . . ?
C29 P1 C27 103.8(3) . . ?
C25 P1 Ag1 116.5(2) . . ?
C25 P1 C29 104.1(3) . . ?
C25 P1 C27 101.3(3) . . ?
C27 P1 Ag1 114.5(2) . . ?
C23 P2 Ag2 112.9(3) . . ?
C19 P2 Ag2 117.9(3) . . ?
C19 P2 C23 99.7(5) . . ?
C21 P2 Ag2 114.4(3) . . ?
C21 P2 C23 103.4(5) . . ?
C21 P2 C19 106.6(5) . . ?
C35 P3 Ag3 116.5(2) . . ?
C35 P3 C33 103.0(3) . . ?
C35 P3 C31 102.5(4) . . ?
C33 P3 Ag3 115.5(3) . . ?
C31 P3 Ag3 113.9(3) . . ?
C31 P3 C33 103.7(4) . . ?
S2 Si2 S4 115.29(10) . . ?
S2 Si2 S6 113.81(10) . . ?
S6 Si2 S4 111.09(10) . . ?
C1 Si2 S2 110.7(2) . . ?
C1 Si2 S4 102.9(2) . . ?
C1 Si2 S6 101.7(2) . . ?
S3 Si3 S5 113.19(10) . . ?
S3 Si3 S6 115.76(10) . . ?
S6 Si3 S5 110.58(10) . . ?
C13 Si3 S3 110.1(2) . . ?
C13 Si3 S5 103.5(2) . . ?
C13 Si3 S6 102.4(2) . . ?
S4 Si1 S5 109.51(10) . . ?
S1 Si1 S5 115.16(10) . . ?
S1 Si1 S4 113.29(10) . . ?
C7 Si1 S5 103.7(2) . . ?
C7 Si1 S4 103.6(2) . . ?
C7 Si1 S1 110.6(2) . . ?
C14 C13 Si3 121.3(5) . . ?
C18 C13 Si3 121.6(5) . . ?
C18 C13 C14 117.1(6) . . ?
C13 C14 H14 119.6 . . ?
C15 C14 C13 120.9(6) . . ?
C15 C14 H14 119.6 . . ?
C3 C2 H2 119.5 . . ?
C1 C2 H2 119.5 . . ?
C1 C2 C3 121.1(6) . . ?
C12 C7 Si1 125.3(5) . . ?
C12 C7 C8 117.0(6) . . ?
C8 C7 Si1 117.7(5) . . ?
P3 C35 H35A 108.7 . . ?
P3 C35 H35B 108.7 . . ?
H35A C35 H35B 107.6 . . ?
C36 C35 P3 114.2(5) . . ?
C36 C35 H35A 108.7 . . ?
C36 C35 H35B 108.7 . . ?
C14 C15 H15 119.7 . . ?
C16 C15 C14 120.6(5) . . ?
C16 C15 H15 119.7 . . ?
C18 C17 H17 119.3 . . ?
C16 C17 H17 119.3 . . ?
C16 C17 C18 121.3(6) . . ?
C2 C3 H3 119.7 . . ?
C4 C3 C2 120.5(6) . . ?
C4 C3 H3 119.7 . . ?
C2 C1 Si2 121.9(5) . . ?
C2 C1 C6 117.9(6) . . ?
C6 C1 Si2 120.2(5) . . ?
C1 C6 H6 119.8 . . ?
C5 C6 C1 120.5(6) . . ?
C5 C6 H6 119.8 . . ?
C13 C18 C17 121.3(6) . . ?
C13 C18 H18 119.3 . . ?
C17 C18 H18 119.3 . . ?
C7 C12 H12 119.2 . . ?
C7 C12 C11 121.6(7) . . ?
C11 C12 H12 119.2 . . ?
P1 C29 H29A 109.1 . . ?
P1 C29 H29B 109.1 . . ?
H29A C29 H29B 107.8 . . ?
C30 C29 P1 112.5(5) . . ?
C30 C29 H29A 109.1 . . ?
C30 C29 H29B 109.1 . . ?
P1 C25 H25A 109.0 . . ?
P1 C25 H25B 109.0 . . ?
H25A C25 H25B 107.8 . . ?
C26 C25 P1 112.8(5) . . ?
C26 C25 H25A 109.0 . . ?
C26 C25 H25B 109.0 . . ?
C12 C11 H11 120.0 . . ?
C10 C11 C12 119.9(7) . . ?
C10 C11 H11 120.0 . . ?
C15 C16 H16 120.6 . . ?
C17 C16 C15 118.8(6) . . ?
C17 C16 H16 120.6 . . ?
C3 C4 H4 120.3 . . ?
C3 C4 C5 119.4(6) . . ?
C5 C4 H4 120.3 . . ?
C6 C5 H5 119.7 . . ?
C4 C5 C6 120.6(6) . . ?
C4 C5 H5 119.7 . . ?
C35 C36 H36A 109.5 . . ?
C35 C36 H36B 109.5 . . ?
C35 C36 H 109.5 . . ?
H36A C36 H36B 109.5 . . ?
H36A C36 H 109.5 . . ?
H36B C36 H 109.5 . . ?
H24A C24 H24B 109.5 . . ?
H24A C24 H24C 109.5 . . ?
H24B C24 H24C 109.5 . . ?
C23 C24 H24A 109.5 . . ?
C23 C24 H24B 109.5 . . ?
C23 C24 H24C 109.5 . . ?
C7 C8 H8 119.4 . . ?
C9 C8 C7 121.1(7) . . ?
C9 C8 H8 119.4 . . ?
P3 C33 H33A 108.9 . . ?
P3 C33 H33B 108.9 . . ?
H33A C33 H33B 107.7 . . ?
C34 C33 P3 113.5(5) . . ?
C34 C33 H33A 108.9 . . ?
C34 C33 H33B 108.9 . . ?
P1 C27 H27A 108.8 . . ?
P1 C27 H27B 108.8 . . ?
H27A C27 H27B 107.7 . . ?
C28 C27 P1 113.8(5) . . ?
C28 C27 H27A 108.8 . . ?
C28 C27 H27B 108.8 . . ?
C29 C30 H30A 109.5 . . ?
C29 C30 H30B 109.5 . . ?
C29 C30 H30C 109.5 . . ?
H30A C30 H30B 109.5 . . ?
H30A C30 H30C 109.5 . . ?
H30B C30 H30C 109.5 . . ?
C25 C26 H26A 109.5 . . ?
C25 C26 H26B 109.5 . . ?
C25 C26 H26C 109.5 . . ?
H26A C26 H26B 109.5 . . ?
H26A C26 H26C 109.5 . . ?
H26B C26 H26C 109.5 . . ?
C11 C10 H10 120.2 . . ?
C11 C10 C9 119.7(6) . . ?
C9 C10 H10 120.2 . . ?
P3 C31 H31A 108.5 . . ?
P3 C31 H31B 108.5 . . ?
H31A C31 H31B 107.5 . . ?
C32 C31 P3 115.2(6) . . ?
C32 C31 H31A 108.5 . . ?
C32 C31 H31B 108.5 . . ?
H22A C22 H22B 109.5 . . ?
H22A C22 H22C 109.5 . . ?
H22B C22 H22C 109.5 . . ?
C21 C22 H22A 109.5 . . ?
C21 C22 H22B 109.5 . . ?
C21 C22 H22C 109.5 . . ?
H20A C20 H20B 109.5 . . ?
H20A C20 H20C 109.5 . . ?
H20B C20 H20C 109.5 . . ?
C19 C20 H20A 109.5 . . ?
C19 C20 H20B 109.5 . . ?
C19 C20 H20C 109.5 . . ?
C27 C28 H28A 109.5 . . ?
C27 C28 H28B 109.5 . . ?
C27 C28 H28C 109.5 . . ?
H28A C28 H28B 109.5 . . ?
H28A C28 H28C 109.5 . . ?
H28B C28 H28C 109.5 . . ?
C31 C32 H32A 109.5 . . ?
C31 C32 H32B 109.5 . . ?
C31 C32 H32C 109.5 . . ?
H32A C32 H32B 109.5 . . ?
H32A C32 H32C 109.5 . . ?
H32B C32 H32C 109.5 . . ?
P2 C23 H23A 108.8 . . ?
P2 C23 H23B 108.8 . . ?
C24 C23 P2 113.8(6) . . ?
C24 C23 H23A 108.8 . . ?
C24 C23 H23B 108.8 . . ?
H23A C23 H23B 107.7 . . ?
C8 C9 H9 119.7 . . ?
C10 C9 C8 120.6(7) . . ?
C10 C9 H9 119.7 . . ?
C33 C34 H34A 109.5 . . ?
C33 C34 H34B 109.5 . . ?
C33 C34 H34C 109.5 . . ?
H34A C34 H34B 109.5 . . ?
H34A C34 H34C 109.5 . . ?
H34B C34 H34C 109.5 . . ?
P2 C19 H19A 108.2 . . ?
P2 C19 H19B 108.2 . . ?
C20 C19 P2 116.2(7) . . ?
C20 C19 H19A 108.2 . . ?
C20 C19 H19B 108.2 . . ?
H19A C19 H19B 107.4 . . ?
P2 C21 H21A 109.4 . . ?
P2 C21 H21B 109.4 . . ?
C22 C21 P2 111.2(7) . . ?
C22 C21 H21A 109.4 . . ?
C22 C21 H21B 109.4 . . ?
H21A C21 H21B 108.0 . . ?

loop_
_geom_bond_atom_site_label_1
_geom_bond_atom_site_label_2
_geom_bond_distance
_geom_bond_site_symmetry_2
_geom_bond_publ_flag
Ag6 S7 2.7080(17) . ?
Ag6 S9 2.4890(16) . ?
Ag6 P6 2.3806(18) . ?
Ag4 S7 2.6622(16) . ?
Ag4 S9 2.6720(16) . ?
Ag4 S8 2.5854(17) . ?
Ag4 P4 2.4266(17) . ?
Ag5 S7 2.8728(16) . ?
Ag5 S8 2.4558(17) . ?
Ag5 P5 2.3708(17) . ?
S7 Si5 2.067(2) . ?
S12 Si6 2.158(2) . ?
S12 Si4 2.143(2) . ?
S9 Si6 2.075(2) . ?
S10 Si5 2.151(2) . ?
S10 Si4 2.157(2) . ?
S11 Si6 2.159(2) . ?
S11 Si5 2.163(2) . ?
S8 Si4 2.087(2) . ?
P5 C57 1.831(7) . ?
P5 C55 1.831(6) . ?
P5 C59 1.829(7) . ?
P6 C69 1.817(7) . ?
P6 C71 1.822(7) . ?
P6 C67 1.834(7) . ?
P4 C65 1.819(7) . ?
P4 C61 1.825(7) . ?
P4 C63 1.828(7) . ?
Si6 C49 1.877(6) . ?
Si5 C43 1.860(6) . ?
Si4 C37 1.867(6) . ?
C50 H50 0.9500 . ?
C50 C49 1.389(8) . ?
C50 C51 1.385(9) . ?
C49 C54 1.384(8) . ?
C43 C44 1.386(8) . ?
C43 C48 1.399(9) . ?
C52 H52 0.9500 . ?
C52 C53 1.386(9) . ?
C52 C51 1.378(9) . ?
C53 H53 0.9500 . ?
C53 C54 1.379(9) . ?
C54 H54 0.9500 . ?
C57 H57A 0.9900 . ?
C57 H57B 0.9900 . ?
C57 C58 1.530(9) . ?
C44 H44 0.9500 . ?
C44 C45 1.374(8) . ?
C55 H55A 0.9900 . ?
C55 H55B 0.9900 . ?
C55 C56 1.525(9) . ?
C65 H65A 0.9900 . ?
C65 H65B 0.9900 . ?
C65 C66 1.503(9) . ?
C48 H48 0.9500 . ?
C48 C47 1.405(9) . ?
C42 H42 0.9500 . ?
C42 C37 1.382(8) . ?
C42 C41 1.406(9) . ?
C45 H45 0.9500 . ?
C45 C46 1.372(9) . ?
C37 C38 1.386(9) . ?
C64 H64A 0.9800 . ?
C64 H64B 0.9800 . ?
C64 H64C 0.9800 . ?
C64 C63 1.513(10) . ?
C61 H61A 0.9900 . ?
C61 H61B 0.9900 . ?
C61 C62 1.518(9) . ?
C59 H59A 0.9900 . ?
C59 H59B 0.9900 . ?
C59 C60 1.478(9) . ?
C70 H70A 0.9800 . ?
C70 H70B 0.9800 . ?
C70 H70C 0.9800 . ?
C70 C69 1.499(10) . ?
C58 H58A 0.9800 . ?
C58 H58B 0.9800 . ?
C58 H58C 0.9800 . ?
C51 H51 0.9500 . ?
C63 H63A 0.9900 . ?
C63 H63B 0.9900 . ?
C68 H68A 0.9800 . ?
C68 H68B 0.9800 . ?
C68 H68C 0.9800 . ?
C68 C67 1.510(9) . ?
C72 H72A 0.9800 . ?
C72 H72B 0.9800 . ?
C72 H72C 0.9800 . ?
C72 C71 1.515(9) . ?
C40 H40 0.9500 . ?
C40 C41 1.387(10) . ?
C40 C39 1.361(10) . ?
C38 H38 0.9500 . ?
C38 C39 1.392(9) . ?
C56 H56A 0.9800 . ?
C56 H56B 0.9800 . ?
C56 H56C 0.9800 . ?
C69 H69A 0.9900 . ?
C69 H69B 0.9900 . ?
C46 H46 0.9500 . ?
C46 C47 1.368(9) . ?
C71 H71A 0.9900 . ?
C71 H71B 0.9900 . ?
C47 H47 0.9500 . ?
C60 H60A 0.9800 . ?
C60 H60B 0.9800 . ?
C60 H60C 0.9800 . ?
C41 H41 0.9500 . ?
C67 H67A 0.9900 . ?
C67 H67B 0.9900 . ?
C66 H66A 0.9800 . ?
C66 H66B 0.9800 . ?
C66 H66C 0.9800 . ?
C39 H39 0.9500 . ?
C62 H62A 0.9800 . ?
C62 H62B 0.9800 . ?
C62 H62C 0.9800 . ?
Ag1 S3 2.5960(17) . ?
Ag1 S2 2.6015(16) . ?
Ag1 S1 2.7028(17) . ?
Ag1 P1 2.4268(17) . ?
Ag2 S2 2.4634(16) . ?
Ag2 S1 2.7580(16) . ?
Ag2 P2 2.3688(17) . ?
Ag3 S3 2.4977(17) . ?
Ag3 S1 2.7741(16) . ?
Ag3 P3 2.3791(19) . ?
S3 Si3 2.082(2) . ?
S2 Si2 2.083(2) . ?
S5 Si3 2.156(2) . ?
S5 Si1 2.160(2) . ?
S4 Si2 2.152(2) . ?
S4 Si1 2.152(2) . ?
S1 Si1 2.071(2) . ?
S6 Si2 2.146(2) . ?
S6 Si3 2.138(2) . ?
P1 C29 1.827(7) . ?
P1 C25 1.818(7) . ?
P1 C27 1.840(7) . ?
P2 C23 1.807(9) . ?
P2 C19 1.798(9) . ?
P2 C21 1.785(10) . ?
P3 C35 1.799(7) . ?
P3 C33 1.831(7) . ?
P3 C31 1.821(7) . ?
Si2 C1 1.880(6) . ?
Si3 C13 1.873(6) . ?
Si1 C7 1.864(6) . ?
C13 C14 1.408(8) . ?
C13 C18 1.385(8) . ?
C14 H14 0.9500 . ?
C14 C15 1.396(8) . ?
C2 H2 0.9500 . ?
C2 C3 1.405(9) . ?
C2 C1 1.370(9) . ?
C7 C12 1.368(8) . ?
C7 C8 1.403(9) . ?
C35 H35A 0.9900 . ?
C35 H35B 0.9900 . ?
C35 C36 1.542(9) . ?
C15 H15 0.9500 . ?
C15 C16 1.383(8) . ?
C17 H17 0.9500 . ?
C17 C18 1.390(8) . ?
C17 C16 1.366(8) . ?
C3 H3 0.9500 . ?
C3 C4 1.362(9) . ?
C1 C6 1.408(8) . ?
C6 H6 0.9500 . ?
C6 C5 1.387(8) . ?
C18 H18 0.9500 . ?
C12 H12 0.9500 . ?
C12 C11 1.395(9) . ?
C29 H29A 0.9900 . ?
C29 H29B 0.9900 . ?
C29 C30 1.508(9) . ?
C25 H25A 0.9900 . ?
C25 H25B 0.9900 . ?
C25 C26 1.509(9) . ?
C11 H11 0.9500 . ?
C11 C10 1.361(9) . ?
C16 H16 0.9500 . ?
C4 H4 0.9500 . ?
C4 C5 1.380(9) . ?
C5 H5 0.9500 . ?
C36 H36A 0.9800 . ?
C36 H36B 0.9800 . ?
C36 H 0.9800 . ?
C24 H24A 0.9800 . ?
C24 H24B 0.9800 . ?
C24 H24C 0.9800 . ?
C24 C23 1.527(11) . ?
C8 H8 0.9500 . ?
C8 C9 1.371(9) . ?
C33 H33A 0.9900 . ?
C33 H33B 0.9900 . ?
C33 C34 1.501(11) . ?
C27 H27A 0.9900 . ?
C27 H27B 0.9900 . ?
C27 C28 1.512(9) . ?
C30 H30A 0.9800 . ?
C30 H30B 0.9800 . ?
C30 H30C 0.9800 . ?
C26 H26A 0.9800 . ?
C26 H26B 0.9800 . ?
C26 H26C 0.9800 . ?
C10 H10 0.9500 . ?
C10 C9 1.364(9) . ?
C31 H31A 0.9900 . ?
C31 H31B 0.9900 . ?
C31 C32 1.522(10) . ?
C22 H22A 0.9800 . ?
C22 H22B 0.9800 . ?
C22 H22C 0.9800 . ?
C22 C21 1.586(12) . ?
C20 H20A 0.9800 . ?
C20 H20B 0.9800 . ?
C20 H20C 0.9800 . ?
C20 C19 1.451(10) . ?
C28 H28A 0.9800 . ?
C28 H28B 0.9800 . ?
C28 H28C 0.9800 . ?
C32 H32A 0.9800 . ?
C32 H32B 0.9800 . ?
C32 H32C 0.9800 . ?
C23 H23A 0.9900 . ?
C23 H23B 0.9900 . ?
C9 H9 0.9500 . ?
C34 H34A 0.9800 . ?
C34 H34B 0.9800 . ?
C34 H34C 0.9800 . ?
C19 H19A 0.9900 . ?
C19 H19B 0.9900 . ?
C21 H21A 0.9900 . ?
C21 H21B 0.9900 . ?

loop_
_geom_torsion_atom_site_label_1
_geom_torsion_atom_site_label_2
_geom_torsion_atom_site_label_3
_geom_torsion_atom_site_label_4
_geom_torsion
_geom_torsion_site_symmetry_1
_geom_torsion_site_symmetry_2
_geom_torsion_site_symmetry_3
_geom_torsion_site_symmetry_4
_geom_torsion_publ_flag
Ag6 P6 C69 C70 -54.6(6) . . . . ?
Ag6 P6 C71 C72 -58.8(6) . . . . ?
Ag6 P6 C67 C68 -61.6(6) . . . . ?
Ag4 P4 C65 C66 38.6(6) . . . . ?
Ag4 P4 C61 C62 58.9(6) . . . . ?
Ag4 P4 C63 C64 63.7(5) . . . . ?
Ag5 P5 C57 C58 30.5(6) . . . . ?
Ag5 P5 C55 C56 -65.9(6) . . . . ?
Ag5 P5 C59 C60 50.2(6) . . . . ?
S7 Si5 C43 C44 108.9(5) . . . . ?
S7 Si5 C43 C48 -67.7(5) . . . . ?
S12 Si6 C49 C50 105.7(5) . . . . ?
S12 Si6 C49 C54 -74.2(5) . . . . ?
S12 Si4 C37 C42 44.1(6) . . . . ?
S12 Si4 C37 C38 -140.5(5) . . . . ?
S9 Si6 C49 C50 -17.0(6) . . . . ?
S9 Si6 C49 C54 163.1(5) . . . . ?
S10 Si5 C43 C44 -14.5(5) . . . . ?
S10 Si5 C43 C48 168.9(4) . . . . ?
S10 Si4 C37 C42 -71.0(5) . . . . ?
S10 Si4 C37 C38 104.5(5) . . . . ?
S11 Si6 C49 C50 -139.8(5) . . . . ?
S11 Si6 C49 C54 40.3(6) . . . . ?
S11 Si5 C43 C44 -128.3(5) . . . . ?
S11 Si5 C43 C48 55.1(5) . . . . ?
S8 Si4 C37 C42 168.2(5) . . . . ?
S8 Si4 C37 C38 -16.3(6) . . . . ?
Si6 C49 C54 C53 -179.8(5) . . . . ?
Si5 C43 C44 C45 -176.6(5) . . . . ?
Si5 C43 C48 C47 178.4(5) . . . . ?
Si4 C37 C38 C39 -174.4(5) . . . . ?
C50 C49 C54 C53 0.3(10) . . . . ?
C49 C50 C51 C52 -1.5(10) . . . . ?
C43 C44 C45 C46 -1.0(9) . . . . ?
C43 C48 C47 C46 -2.4(10) . . . . ?
C52 C53 C54 C49 -0.2(10) . . . . ?
C53 C52 C51 C50 1.6(11) . . . . ?
C57 P5 C55 C56 62.7(6) . . . . ?
C57 P5 C59 C60 -76.9(6) . . . . ?
C44 C43 C48 C47 1.6(9) . . . . ?
C44 C45 C46 C47 0.2(10) . . . . ?
C55 P5 C57 C58 -97.3(5) . . . . ?
C55 P5 C59 C60 173.0(5) . . . . ?
C65 P4 C61 C62 -74.9(5) . . . . ?
C65 P4 C63 C64 -169.1(5) . . . . ?
C48 C43 C44 C45 0.1(9) . . . . ?
C42 C37 C38 C39 1.3(9) . . . . ?
C45 C46 C47 C48 1.5(10) . . . . ?
C37 C42 C41 C40 -0.2(11) . . . . ?
C37 C38 C39 C40 -1.6(10) . . . . ?
C61 P4 C65 C66 172.3(5) . . . . ?
C61 P4 C63 C64 -62.4(5) . . . . ?
C59 P5 C57 C58 155.2(5) . . . . ?
C59 P5 C55 C56 173.0(5) . . . . ?
C51 C50 C49 Si6 -179.3(5) . . . . ?
C51 C50 C49 C54 0.6(10) . . . . ?
C51 C52 C53 C54 -0.7(10) . . . . ?
C63 P4 C65 C66 -81.5(6) . . . . ?
C63 P4 C61 C62 177.9(5) . . . . ?
C69 P6 C71 C72 174.2(6) . . . . ?
C69 P6 C67 C68 66.4(6) . . . . ?
C71 P6 C69 C70 71.5(6) . . . . ?
C71 P6 C67 C68 173.1(5) . . . . ?
C41 C42 C37 Si4 175.3(5) . . . . ?
C41 C42 C37 C38 -0.4(10) . . . . ?
C41 C40 C39 C38 1.0(11) . . . . ?
C67 P6 C69 C70 177.9(5) . . . . ?
C67 P6 C71 C72 66.7(6) . . . . ?
C39 C40 C41 C42 -0.1(11) . . . . ?
Ag1 P1 C29 C30 -51.5(6) . . . . ?
Ag1 P1 C25 C26 -50.4(5) . . . . ?
Ag1 P1 C27 C28 -53.7(6) . . . . ?
Ag2 P2 C23 C24 -54.8(7) . . . . ?
Ag2 P2 C19 C20 -49.0(9) . . . . ?
Ag2 P2 C21 C22 -61.1(7) . . . . ?
Ag3 P3 C35 C36 -56.1(6) . . . . ?
Ag3 P3 C33 C34 -54.2(6) . . . . ?
Ag3 P3 C31 C32 -61.4(6) . . . . ?
S3 Si3 C13 C14 166.6(4) . . . . ?
S3 Si3 C13 C18 -13.4(6) . . . . ?
S2 Si2 C1 C2 6.0(6) . . . . ?
S2 Si2 C1 C6 -172.9(5) . . . . ?
S5 Si3 C13 C14 45.3(5) . . . . ?
S5 Si3 C13 C18 -134.7(5) . . . . ?
S5 Si1 C7 C12 -14.2(6) . . . . ?
S5 Si1 C7 C8 165.2(5) . . . . ?
S4 Si2 C1 C2 129.7(5) . . . . ?
S4 Si2 C1 C6 -49.3(5) . . . . ?
S4 Si1 C7 C12 100.1(6) . . . . ?
S4 Si1 C7 C8 -80.4(5) . . . . ?
S1 Si1 C7 C12 -138.2(5) . . . . ?
S1 Si1 C7 C8 41.3(6) . . . . ?
S6 Si2 C1 C2 -115.3(5) . . . . ?
S6 Si2 C1 C6 65.8(5) . . . . ?
S6 Si3 C13 C14 -69.8(5) . . . . ?
S6 Si3 C13 C18 110.2(5) . . . . ?
Si2 C1 C6 C5 179.3(5) . . . . ?
Si3 C13 C14 C15 -179.8(5) . . . . ?
Si3 C13 C18 C17 -180.0(5) . . . . ?
Si1 C7 C12 C11 179.4(5) . . . . ?
Si1 C7 C8 C9 179.5(6) . . . . ?
C13 C14 C15 C16 0.6(9) . . . . ?
C14 C13 C18 C17 0.0(9) . . . . ?
C14 C15 C16 C17 -1.6(10) . . . . ?
C2 C3 C4 C5 -0.1(11) . . . . ?
C2 C1 C6 C5 0.3(10) . . . . ?
C7 C12 C11 C10 0.7(11) . . . . ?
C7 C8 C9 C10 1.5(12) . . . . ?
C35 P3 C33 C34 73.9(6) . . . . ?
C35 P3 C31 C32 171.9(6) . . . . ?
C3 C2 C1 Si2 -179.7(5) . . . . ?
C3 C2 C1 C6 -0.7(10) . . . . ?
C3 C4 C5 C6 -0.3(10) . . . . ?
C1 C2 C3 C4 0.6(11) . . . . ?
C1 C6 C5 C4 0.2(10) . . . . ?
C18 C13 C14 C15 0.2(9) . . . . ?
C18 C17 C16 C15 1.9(10) . . . . ?
C12 C7 C8 C9 -1.0(11) . . . . ?
C12 C11 C10 C9 -0.2(11) . . . . ?
C29 P1 C25 C26 -178.0(5) . . . . ?
C29 P1 C27 C28 72.3(6) . . . . ?
C25 P1 C29 C30 77.1(5) . . . . ?
C25 P1 C27 C28 -179.9(5) . . . . ?
C11 C10 C9 C8 -0.9(11) . . . . ?
C16 C17 C18 C13 -1.1(10) . . . . ?
C8 C7 C12 C11 -0.1(10) . . . . ?
C33 P3 C35 C36 176.4(6) . . . . ?
C33 P3 C31 C32 65.0(6) . . . . ?
C27 P1 C29 C30 -177.3(5) . . . . ?
C27 P1 C25 C26 74.5(5) . . . . ?
C31 P3 C35 C36 68.9(6) . . . . ?
C31 P3 C33 C34 -179.5(6) . . . . ?
C23 P2 C19 C20 73.5(8) . . . . ?
C23 P2 C21 C22 175.7(6) . . . . ?
C19 P2 C23 C24 179.2(6) . . . . ?
C19 P2 C21 C22 71.1(7) . . . . ?
C21 P2 C23 C24 69.3(7) . . . . ?
C21 P2 C19 C20 -179.3(7) . . . . ?

loop_
_twin_individual_id
_twin_individual_mass_fraction_refined
1 0.504(17)
2 0.496(17)
